data_4083093
loop_
_publ_author_name
'Korstanje, Ties J.'
'Lutz, Martin'
'Jastrzebski, Johann T. B. H.'
'Klein Gebbink, Robertus J. M.'

_publ_section_title
;
 Synthesis and Characterization of Rhenium(V) Oxo Complexes Bearing
 PNP-Pincer Ligands
;
_journal_issue 9
_journal_name_full Organometallics
_journal_page_first 2201
_journal_paper_doi 10.1021/om401228u
_journal_volume 33
_journal_year 2014
_chemical_formula_moiety 'C49 H42 N O2 P3 Re, I'
_chemical_formula_sum 'C49 H42 I N O2 P3 Re'
_chemical_formula_weight 1082.85
_chemical_name_systematic
; 
 ? 
;
_space_group_IT_number 14
_symmetry_cell_setting monoclinic
_symmetry_space_group_name_Hall '-P 2ybc'
_symmetry_space_group_name_H-M 'P 1 21/c 1'
_atom_sites_solution_hydrogens geom
_atom_sites_solution_primary direct
_atom_sites_solution_secondary difmap
_audit_creation_method SHELXL-97
_cell_angle_alpha 90.00
_cell_angle_beta 95.7636(16)
_cell_angle_gamma 90.00
_cell_formula_units_Z 4
_cell_length_a 10.9296(4)
_cell_length_b 30.5378(9)
_cell_length_c 13.9871(5)
_cell_measurement_reflns_used 9934
_cell_measurement_temperature 150(2)
_cell_measurement_theta_max 27.48
_cell_measurement_theta_min 2.30
_cell_volume 4644.8(3)
_computing_cell_refinement 'SAINT V7.68A'
_computing_data_collection Apex2
_computing_data_reduction 'SAINT V7.68A, SADABS-2008/1, SQUEEZE'
_computing_structure_refinement 'SHELXL-97 (Sheldrick, 2008)'
_computing_structure_solution 'SHELXS-97 (Sheldrick, 2008)'
_diffrn_ambient_temperature 150(2)
_diffrn_measured_fraction_theta_full 0.991
_diffrn_measured_fraction_theta_max 0.991
_diffrn_measurement_device_type 'Bruker Kappa ApexII'
_diffrn_measurement_method '\f and \w scans'
_diffrn_radiation_monochromator graphite
_diffrn_radiation_source 'fine-focus sealed tube'
_diffrn_radiation_type MoK\a
_diffrn_radiation_wavelength 0.71073
_diffrn_reflns_av_R_equivalents 0.0445
_diffrn_reflns_av_sigmaI/netI 0.0371
_diffrn_reflns_limit_h_max 14
_diffrn_reflns_limit_h_min -13
_diffrn_reflns_limit_k_max 39
_diffrn_reflns_limit_k_min -39
_diffrn_reflns_limit_l_max 18
_diffrn_reflns_limit_l_min -18
_diffrn_reflns_number 54399
_diffrn_reflns_theta_full 27.55
_diffrn_reflns_theta_max 27.55
_diffrn_reflns_theta_min 1.61
_exptl_absorpt_coefficient_mu 3.422
_exptl_absorpt_correction_T_max 0.4305
_exptl_absorpt_correction_T_min 0.3366
_exptl_absorpt_correction_type multi-scan
_exptl_absorpt_process_details SADABS-2008/1
_exptl_crystal_colour yellow
_exptl_crystal_density_diffrn 1.548
_exptl_crystal_density_method 'not measured'
_exptl_crystal_description needle
_exptl_crystal_F_000 2128
_exptl_crystal_size_max 0.22
_exptl_crystal_size_mid 0.08
_exptl_crystal_size_min 0.04
_platon_squeeze_details
;
;
_refine_diff_density_max 1.603
_refine_diff_density_min -0.825
_refine_diff_density_rms 0.098
_refine_ls_extinction_method none
_refine_ls_goodness_of_fit_ref 1.015
_refine_ls_hydrogen_treatment constr
_refine_ls_matrix_type full
_refine_ls_number_parameters 524
_refine_ls_number_reflns 10631
_refine_ls_number_restraints 12
_refine_ls_restrained_S_all 1.015
_refine_ls_R_factor_all 0.0452
_refine_ls_R_factor_gt 0.0300
_refine_ls_shift/su_max 0.002
_refine_ls_shift/su_mean 0.000
_refine_ls_structure_factor_coef Fsqd
_refine_ls_weighting_details 'calc w=1/[\s^2^(Fo^2^)+(0.0327P)^2^+1.6065P] where P=(Fo^2^+2Fc^2^)/3'
_refine_ls_weighting_scheme calc
_refine_ls_wR_factor_gt 0.0618
_refine_ls_wR_factor_ref 0.0650
_reflns_number_gt 8514
_reflns_number_total 10631
_reflns_threshold_expression I>2\s(I)
_cod_data_source_file om401228u_si_002.cif
_cod_data_source_block l0265a
_cod_depositor_comments 'Adding full bibliography for 4083093--4083096.cif.'
_cod_original_sg_symbol_H-M 'P 21/c'
_cod_database_code 4083093

loop_
_symmetry_equiv_pos_as_xyz
'x, y, z'
'-x, y+1/2, -z+1/2'
'-x, -y, -z'
'x, -y-1/2, z-1/2'

loop_
_atom_site_label
_atom_site_type_symbol
_atom_site_fract_x
_atom_site_fract_y
_atom_site_fract_z
_atom_site_U_iso_or_equiv
_atom_site_adp_type
_atom_site_occupancy
_atom_site_symmetry_multiplicity
_atom_site_calc_flag
_atom_site_refinement_flags
Re1 Re 0.560477(11) 0.114750(4) 0.438903(9) 0.01903(4) Uani 1 1 d .
P1 P 0.66301(7) 0.13116(3) 0.60073(6) 0.02430(18) Uani 1 1 d .
P2 P 0.52585(7) 0.07131(3) 0.28813(6) 0.02216(18) Uani 1 1 d .
P3 P 0.40937(7) 0.17426(3) 0.41561(6) 0.02185(18) Uani 1 1 d .
O1 O 0.68277(19) 0.14486(7) 0.39485(16) 0.0241(5) Uani 1 1 d .
O2 O 0.44736(19) 0.08151(7) 0.48371(16) 0.0240(5) Uani 1 1 d .
N1 N 0.6859(2) 0.05782(8) 0.46770(19) 0.0201(6) Uani 1 1 d .
C1 C 0.6624(3) 0.01968(11) 0.4191(2) 0.0239(7) Uani 1 1 d .
C2 C 0.7381(3) -0.01655(11) 0.4366(3) 0.0290(8) Uani 1 1 d .
H2 H 0.7225 -0.0427 0.4005 0.035 Uiso 1 1 calc R
C3 C 0.8356(3) -0.01437(12) 0.5064(3) 0.0313(8) Uani 1 1 d .
H3 H 0.8876 -0.0390 0.5191 0.038 Uiso 1 1 calc R
C4 C 0.8579(3) 0.02425(11) 0.5585(3) 0.0279(8) Uani 1 1 d .
H4 H 0.9239 0.0260 0.6081 0.033 Uiso 1 1 calc R
C5 C 0.7825(3) 0.05998(11) 0.5368(2) 0.0225(7) Uani 1 1 d .
C6 C 0.8068(3) 0.10320(11) 0.5853(2) 0.0247(7) Uani 1 1 d .
H6A H 0.8572 0.1216 0.5461 0.030 Uiso 1 1 calc R
H6B H 0.8537 0.0986 0.6488 0.030 Uiso 1 1 calc R
C7 C 0.5501(3) 0.01807(11) 0.3481(2) 0.0253(7) Uani 1 1 d .
H7A H 0.4774 0.0106 0.3818 0.030 Uiso 1 1 calc R
H7B H 0.5603 -0.0049 0.2997 0.030 Uiso 1 1 calc R
C8 C 0.7131(3) 0.18514(12) 0.6428(3) 0.0307(8) Uani 1 1 d .
C9 C 0.8254(4) 0.20216(14) 0.6222(4) 0.0580(14) Uani 1 1 d .
H9 H 0.8778 0.1852 0.5865 0.070 Uiso 1 1 calc R
C10 C 0.8613(4) 0.24374(15) 0.6532(5) 0.0710(17) Uani 1 1 d .
H10 H 0.9379 0.2553 0.6384 0.085 Uiso 1 1 calc R
C11 C 0.7856(4) 0.26829(15) 0.7058(4) 0.0557(13) Uani 1 1 d .
H11 H 0.8113 0.2962 0.7301 0.067 Uiso 1 1 calc R
C12 C 0.6738(5) 0.25207(14) 0.7225(3) 0.0497(11) Uani 1 1 d .
H12 H 0.6202 0.2694 0.7564 0.060 Uiso 1 1 calc R
C13 C 0.6368(4) 0.21091(13) 0.6912(3) 0.0409(10) Uani 1 1 d .
H13 H 0.5580 0.2003 0.7031 0.049 Uiso 1 1 calc R
C14 C 0.5992(3) 0.10391(11) 0.7005(2) 0.0248(7) Uani 1 1 d .
C15 C 0.6730(3) 0.07987(12) 0.7690(3) 0.0330(8) Uani 1 1 d .
H15 H 0.7589 0.0774 0.7643 0.040 Uiso 1 1 calc R
C16 C 0.6208(3) 0.05961(13) 0.8437(3) 0.0354(9) Uani 1 1 d .
H16 H 0.6711 0.0432 0.8901 0.042 Uiso 1 1 calc R
C17 C 0.4965(3) 0.06313(12) 0.8510(3) 0.0323(8) Uani 1 1 d .
H17 H 0.4612 0.0491 0.9024 0.039 Uiso 1 1 calc R
C18 C 0.4232(3) 0.08689(12) 0.7840(3) 0.0310(8) Uani 1 1 d .
H18 H 0.3377 0.0895 0.7897 0.037 Uiso 1 1 calc R
C19 C 0.4732(3) 0.10698(11) 0.7085(3) 0.0275(8) Uani 1 1 d .
H19 H 0.4219 0.1229 0.6619 0.033 Uiso 1 1 calc R
C20 C 0.6451(3) 0.07579(11) 0.2067(2) 0.0241(7) Uani 1 1 d .
C21 C 0.6736(3) 0.11706(12) 0.1723(3) 0.0312(8) Uani 1 1 d .
H21 H 0.6340 0.1423 0.1941 0.037 Uiso 1 1 calc R
C22 C 0.7597(3) 0.12133(13) 0.1062(3) 0.0381(9) Uani 1 1 d .
H22 H 0.7782 0.1494 0.0824 0.046 Uiso 1 1 calc R
C23 C 0.8187(3) 0.08458(14) 0.0751(3) 0.0396(10) Uani 1 1 d .
H23 H 0.8761 0.0875 0.0287 0.048 Uiso 1 1 calc R
C24 C 0.7945(3) 0.04392(13) 0.1110(3) 0.0390(9) Uani 1 1 d .
H24 H 0.8374 0.0189 0.0915 0.047 Uiso 1 1 calc R
C25 C 0.7069(3) 0.03942(12) 0.1763(3) 0.0324(8) Uani 1 1 d .
H25 H 0.6893 0.0112 0.2001 0.039 Uiso 1 1 calc R
C26 C 0.3839(3) 0.06229(11) 0.2118(2) 0.0245(7) Uani 1 1 d .
C27 C 0.3781(3) 0.06579(12) 0.1131(3) 0.0333(8) Uani 1 1 d .
H27 H 0.4489 0.0743 0.0834 0.040 Uiso 1 1 calc R
C28 C 0.2677(3) 0.05682(13) 0.0566(3) 0.0405(9) Uani 1 1 d .
H28 H 0.2626 0.0600 -0.0113 0.049 Uiso 1 1 calc R
C29 C 0.1665(3) 0.04332(13) 0.1001(3) 0.0412(10) Uani 1 1 d .
H29 H 0.0924 0.0363 0.0619 0.049 Uiso 1 1 calc R
C30 C 0.1719(3) 0.03988(14) 0.1980(3) 0.0429(10) Uani 1 1 d .
H30 H 0.1015 0.0306 0.2272 0.051 Uiso 1 1 calc R
C31 C 0.2794(3) 0.04992(12) 0.2547(3) 0.0336(8) Uani 1 1 d .
H31 H 0.2820 0.0484 0.3227 0.040 Uiso 1 1 calc R
C32 C 0.4660(3) 0.23032(11) 0.4167(2) 0.0251(7) Uani 1 1 d .
C33 C 0.5868(3) 0.24059(12) 0.4473(3) 0.0312(8) Uani 1 1 d .
H33 H 0.6442 0.2180 0.4654 0.037 Uiso 1 1 calc R
C34 C 0.6242(4) 0.28431(13) 0.4516(3) 0.0395(9) Uani 1 1 d .
H34 H 0.7071 0.2913 0.4731 0.047 Uiso 1 1 calc R
C35 C 0.5421(4) 0.31737(13) 0.4248(3) 0.0384(9) Uani 1 1 d .
H35 H 0.5681 0.3471 0.4282 0.046 Uiso 1 1 calc R
C36 C 0.4222(4) 0.30729(12) 0.3931(3) 0.0377(9) Uani 1 1 d .
H36 H 0.3658 0.3301 0.3742 0.045 Uiso 1 1 calc R
C37 C 0.3832(3) 0.26408(12) 0.3887(3) 0.0313(8) Uani 1 1 d .
H37 H 0.3003 0.2573 0.3667 0.038 Uiso 1 1 calc R
C38 C 0.3067(3) 0.17401(11) 0.5103(2) 0.0232(7) Uani 1 1 d .
C39 C 0.3040(3) 0.20826(12) 0.5752(3) 0.0322(8) Uani 1 1 d .
H39 H 0.3541 0.2333 0.5693 0.039 Uiso 1 1 calc R
C40 C 0.2280(4) 0.20588(14) 0.6490(3) 0.0412(10) Uani 1 1 d .
H40 H 0.2258 0.2295 0.6930 0.049 Uiso 1 1 calc R
C41 C 0.1560(3) 0.16951(13) 0.6588(3) 0.0386(9) Uani 1 1 d .
H41 H 0.1050 0.1680 0.7099 0.046 Uiso 1 1 calc R
C42 C 0.1575(3) 0.13548(13) 0.5951(3) 0.0325(8) Uani 1 1 d .
H42 H 0.1071 0.1106 0.6019 0.039 Uiso 1 1 calc R
C43 C 0.2322(3) 0.13722(11) 0.5208(2) 0.0256(7) Uani 1 1 d .
H43 H 0.2331 0.1135 0.4770 0.031 Uiso 1 1 calc R
C44 C 0.3095(3) 0.17252(11) 0.3034(2) 0.0247(7) Uani 1 1 d .
C45 C 0.3664(4) 0.17456(13) 0.2191(3) 0.0369(9) Uani 1 1 d .
H45 H 0.4534 0.1767 0.2223 0.044 Uiso 1 1 calc R
C46 C 0.2976(4) 0.17352(14) 0.1303(3) 0.0476(11) Uani 1 1 d .
H46 H 0.3372 0.1751 0.0730 0.057 Uiso 1 1 calc R
C47 C 0.1704(5) 0.17018(14) 0.1257(3) 0.0534(12) Uani 1 1 d .
H47 H 0.1227 0.1687 0.0651 0.064 Uiso 1 1 calc R
C48 C 0.1138(4) 0.16896(15) 0.2090(3) 0.0514(12) Uani 1 1 d .
H48 H 0.0267 0.1670 0.2058 0.062 Uiso 1 1 calc R
C49 C 0.1826(3) 0.17058(13) 0.2973(3) 0.0380(9) Uani 1 1 d .
H49 H 0.1423 0.1704 0.3544 0.046 Uiso 1 1 calc R
I1A I 0.04261(13) 0.0763(2) 0.8228(3) 0.0433(7) Uani 0.520(12) 1 d PU
I1B I 0.0566(3) 0.06120(14) 0.8008(3) 0.0360(6) Uani 0.480(12) 1 d PU

loop_
_atom_site_aniso_label
_atom_site_aniso_U_11
_atom_site_aniso_U_22
_atom_site_aniso_U_33
_atom_site_aniso_U_23
_atom_site_aniso_U_13
_atom_site_aniso_U_12
Re1 0.01714(6) 0.02014(7) 0.01960(6) 0.00044(6) 0.00083(4) -0.00189(5)
P1 0.0197(4) 0.0263(5) 0.0265(5) -0.0009(4) 0.0007(3) 0.0000(3)
P2 0.0220(4) 0.0227(5) 0.0216(4) -0.0008(3) 0.0009(3) -0.0026(3)
P3 0.0201(4) 0.0222(5) 0.0232(4) 0.0021(3) 0.0020(3) -0.0011(3)
O1 0.0199(11) 0.0231(13) 0.0295(13) 0.0015(10) 0.0038(9) -0.0039(9)
O2 0.0218(11) 0.0247(13) 0.0257(13) 0.0011(10) 0.0039(9) -0.0047(9)
N1 0.0191(12) 0.0202(14) 0.0214(14) 0.0014(11) 0.0036(10) -0.0019(11)
C1 0.0252(16) 0.0219(18) 0.0254(18) 0.0015(14) 0.0066(13) -0.0024(13)
C2 0.0318(18) 0.0205(18) 0.035(2) 0.0027(15) 0.0067(15) -0.0010(14)
C3 0.0279(17) 0.025(2) 0.042(2) 0.0092(16) 0.0051(15) 0.0048(15)
C4 0.0207(16) 0.034(2) 0.0295(19) 0.0051(16) 0.0028(13) 0.0032(14)
C5 0.0205(15) 0.0266(18) 0.0211(17) 0.0027(14) 0.0048(12) -0.0026(13)
C6 0.0183(15) 0.0288(19) 0.0266(18) 0.0022(14) 0.0007(12) -0.0015(13)
C7 0.0296(17) 0.0213(18) 0.0245(18) 0.0003(14) 0.0006(13) -0.0077(14)
C8 0.0287(17) 0.032(2) 0.030(2) -0.0054(16) -0.0066(14) 0.0016(15)
C9 0.032(2) 0.040(3) 0.103(4) -0.025(3) 0.007(2) -0.0024(19)
C10 0.041(2) 0.043(3) 0.129(5) -0.034(3) 0.006(3) -0.009(2)
C11 0.065(3) 0.036(3) 0.061(3) -0.019(2) -0.018(2) -0.001(2)
C12 0.082(3) 0.033(2) 0.036(2) -0.0059(19) 0.016(2) 0.010(2)
C13 0.054(2) 0.039(2) 0.032(2) -0.0027(18) 0.0137(18) 0.0051(19)
C14 0.0243(16) 0.0235(19) 0.0267(18) -0.0045(14) 0.0024(13) -0.0023(13)
C15 0.0264(17) 0.041(2) 0.031(2) -0.0025(17) 0.0017(14) -0.0026(16)
C16 0.040(2) 0.038(2) 0.027(2) 0.0012(16) -0.0034(16) 0.0027(17)
C17 0.044(2) 0.031(2) 0.0228(19) -0.0079(15) 0.0078(15) -0.0070(17)
C18 0.0298(18) 0.031(2) 0.033(2) -0.0119(16) 0.0081(15) -0.0064(15)
C19 0.0261(16) 0.026(2) 0.0299(19) -0.0075(15) 0.0003(14) -0.0005(14)
C20 0.0215(15) 0.0293(19) 0.0214(17) 0.0032(14) 0.0005(12) -0.0011(14)
C21 0.0299(17) 0.031(2) 0.034(2) 0.0030(17) 0.0068(14) 0.0056(16)
C22 0.0345(19) 0.038(2) 0.042(2) 0.0188(18) 0.0068(17) 0.0026(17)
C23 0.034(2) 0.055(3) 0.032(2) 0.0032(19) 0.0140(16) 0.0018(18)
C24 0.037(2) 0.040(2) 0.042(2) -0.0134(19) 0.0121(17) 0.0020(17)
C25 0.0329(19) 0.029(2) 0.035(2) -0.0083(16) 0.0064(15) -0.0040(15)
C26 0.0249(16) 0.0228(18) 0.0256(18) -0.0020(14) 0.0013(13) -0.0021(13)
C27 0.0287(18) 0.039(2) 0.031(2) -0.0002(17) -0.0019(15) -0.0039(16)
C28 0.036(2) 0.049(3) 0.034(2) -0.0044(19) -0.0064(16) 0.0030(18)
C29 0.0245(18) 0.047(3) 0.050(3) -0.015(2) -0.0095(16) 0.0011(17)
C30 0.0249(18) 0.053(3) 0.051(3) -0.009(2) 0.0075(17) -0.0068(18)
C31 0.0277(18) 0.039(2) 0.034(2) -0.0061(17) 0.0031(15) -0.0052(16)
C32 0.0299(17) 0.0230(18) 0.0227(18) 0.0017(14) 0.0037(13) -0.0024(14)
C33 0.0344(19) 0.0236(19) 0.035(2) 0.0013(16) 0.0003(16) -0.0039(15)
C34 0.037(2) 0.035(2) 0.046(2) 0.0002(19) 0.0014(17) -0.0129(17)
C35 0.050(2) 0.026(2) 0.039(2) 0.0009(17) 0.0054(18) -0.0045(17)
C36 0.050(2) 0.025(2) 0.039(2) 0.0089(17) 0.0088(18) 0.0044(17)
C37 0.0316(18) 0.029(2) 0.034(2) 0.0025(16) 0.0037(15) 0.0006(15)
C38 0.0215(15) 0.0217(18) 0.0259(18) 0.0013(14) 0.0003(13) 0.0024(13)
C39 0.039(2) 0.028(2) 0.030(2) -0.0020(16) 0.0066(15) -0.0035(16)
C40 0.053(2) 0.042(2) 0.030(2) -0.0024(18) 0.0128(18) 0.0057(19)
C41 0.035(2) 0.044(2) 0.039(2) 0.0065(19) 0.0164(17) 0.0072(18)
C42 0.0246(17) 0.036(2) 0.038(2) 0.0056(17) 0.0072(15) 0.0015(15)
C43 0.0215(15) 0.0256(19) 0.0294(19) 0.0016(15) 0.0017(13) 0.0001(14)
C44 0.0265(16) 0.0201(18) 0.0267(18) 0.0002(14) -0.0017(13) 0.0017(13)
C45 0.037(2) 0.043(2) 0.031(2) 0.0050(18) 0.0043(16) 0.0099(17)
C46 0.067(3) 0.049(3) 0.027(2) 0.0058(19) 0.0048(19) 0.021(2)
C47 0.075(3) 0.040(3) 0.039(3) -0.001(2) -0.025(2) 0.004(2)
C48 0.042(2) 0.056(3) 0.052(3) 0.014(2) -0.017(2) -0.006(2)
C49 0.0299(19) 0.045(2) 0.038(2) 0.0092(18) -0.0016(16) -0.0023(17)
I1A 0.0275(3) 0.0654(17) 0.0361(7) 0.0205(9) -0.0006(4) 0.0019(5)
I1B 0.0268(5) 0.0426(9) 0.0367(7) 0.0090(7) -0.0071(4) -0.0028(5)

loop_
_atom_type_symbol
_atom_type_description
_atom_type_scat_dispersion_real
_atom_type_scat_dispersion_imag
_atom_type_scat_source
C C 0.0033 0.0016 'International Tables Vol C Tables 4.2.6.8 and 6.1.1.4'
H H 0.0000 0.0000 'International Tables Vol C Tables 4.2.6.8 and 6.1.1.4'
I I -0.4742 1.8119 'International Tables Vol C Tables 4.2.6.8 and 6.1.1.4'
N N 0.0061 0.0033 'International Tables Vol C Tables 4.2.6.8 and 6.1.1.4'
O O 0.0106 0.0060 'International Tables Vol C Tables 4.2.6.8 and 6.1.1.4'
P P 0.1023 0.0942 'International Tables Vol C Tables 4.2.6.8 and 6.1.1.4'
Re Re -1.0185 7.2310 'International Tables Vol C Tables 4.2.6.8 and 6.1.1.4'

loop_
_geom_angle_atom_site_label_1
_geom_angle_atom_site_label_2
_geom_angle_atom_site_label_3
_geom_angle
O2 Re1 O1 175.58(10)
O2 Re1 N1 85.82(9)
O1 Re1 N1 89.77(9)
O2 Re1 P3 89.25(7)
O1 Re1 P3 95.17(7)
N1 Re1 P3 174.94(6)
O2 Re1 P1 93.49(8)
O1 Re1 P1 85.72(8)
N1 Re1 P1 77.20(7)
P3 Re1 P1 102.02(3)
O2 Re1 P2 86.67(8)
O1 Re1 P2 92.15(8)
N1 Re1 P2 77.02(7)
P3 Re1 P2 103.84(3)
P1 Re1 P2 154.14(3)
C8 P1 C6 103.20(15)
C8 P1 C14 107.01(16)
C6 P1 C14 106.16(15)
C8 P1 Re1 125.04(12)
C6 P1 Re1 96.51(11)
C14 P1 Re1 115.79(11)
C26 P2 C20 105.46(15)
C26 P2 C7 102.15(15)
C20 P2 C7 105.84(15)
C26 P2 Re1 128.94(11)
C20 P2 Re1 115.64(11)
C7 P2 Re1 94.70(11)
C38 P3 C44 105.51(15)
C38 P3 C32 103.39(15)
C44 P3 C32 102.04(15)
C38 P3 Re1 110.85(11)
C44 P3 Re1 115.46(11)
C32 P3 Re1 118.14(11)
C1 N1 C5 119.4(3)
C1 N1 Re1 119.8(2)
C5 N1 Re1 120.7(2)
N1 C1 C2 121.0(3)
N1 C1 C7 117.4(3)
C2 C1 C7 121.6(3)
C3 C2 C1 119.5(3)
C3 C2 H2 120.2
C1 C2 H2 120.2
C2 C3 C4 119.7(3)
C2 C3 H3 120.1
C4 C3 H3 120.1
C5 C4 C3 118.9(3)
C5 C4 H4 120.6
C3 C4 H4 120.6
N1 C5 C4 121.4(3)
N1 C5 C6 117.1(3)
C4 C5 C6 121.5(3)
C5 C6 P1 110.6(2)
C5 C6 H6A 109.5
P1 C6 H6A 109.5
C5 C6 H6B 109.5
P1 C6 H6B 109.5
H6A C6 H6B 108.1
C1 C7 P2 110.2(2)
C1 C7 H7A 109.6
P2 C7 H7A 109.6
C1 C7 H7B 109.6
P2 C7 H7B 109.6
H7A C7 H7B 108.1
C13 C8 C9 118.7(4)
C13 C8 P1 120.1(3)
C9 C8 P1 121.1(3)
C10 C9 C8 120.4(4)
C10 C9 H9 119.8
C8 C9 H9 119.8
C11 C10 C9 119.8(4)
C11 C10 H10 120.1
C9 C10 H10 120.1
C12 C11 C10 119.4(4)
C12 C11 H11 120.3
C10 C11 H11 120.3
C11 C12 C13 121.1(4)
C11 C12 H12 119.4
C13 C12 H12 119.4
C8 C13 C12 120.4(4)
C8 C13 H13 119.8
C12 C13 H13 119.8
C19 C14 C15 119.2(3)
C19 C14 P1 119.1(3)
C15 C14 P1 121.7(3)
C16 C15 C14 119.9(3)
C16 C15 H15 120.1
C14 C15 H15 120.1
C17 C16 C15 120.4(4)
C17 C16 H16 119.8
C15 C16 H16 119.8
C18 C17 C16 120.0(3)
C18 C17 H17 120.0
C16 C17 H17 120.0
C17 C18 C19 120.5(3)
C17 C18 H18 119.8
C19 C18 H18 119.8
C18 C19 C14 120.0(3)
C18 C19 H19 120.0
C14 C19 H19 120.0
C25 C20 C21 119.0(3)
C25 C20 P2 122.2(3)
C21 C20 P2 118.8(3)
C22 C21 C20 120.2(3)
C22 C21 H21 119.9
C20 C21 H21 119.9
C23 C22 C21 120.0(4)
C23 C22 H22 120.0
C21 C22 H22 120.0
C24 C23 C22 120.2(3)
C24 C23 H23 119.9
C22 C23 H23 119.9
C23 C24 C25 119.9(4)
C23 C24 H24 120.1
C25 C24 H24 120.1
C20 C25 C24 120.6(4)
C20 C25 H25 119.7
C24 C25 H25 119.7
C27 C26 C31 119.6(3)
C27 C26 P2 121.9(3)
C31 C26 P2 118.4(3)
C26 C27 C28 120.0(3)
C26 C27 H27 120.0
C28 C27 H27 120.0
C29 C28 C27 119.5(4)
C29 C28 H28 120.2
C27 C28 H28 120.2
C30 C29 C28 120.7(3)
C30 C29 H29 119.7
C28 C29 H29 119.7
C29 C30 C31 120.3(4)
C29 C30 H30 119.8
C31 C30 H30 119.8
C30 C31 C26 119.8(4)
C30 C31 H31 120.1
C26 C31 H31 120.1
C33 C32 C37 119.3(3)
C33 C32 P3 121.9(3)
C37 C32 P3 118.7(3)
C32 C33 C34 119.7(3)
C32 C33 H33 120.1
C34 C33 H33 120.1
C35 C34 C33 120.6(4)
C35 C34 H34 119.7
C33 C34 H34 119.7
C36 C35 C34 119.8(4)
C36 C35 H35 120.1
C34 C35 H35 120.1
C35 C36 C37 120.4(4)
C35 C36 H36 119.8
C37 C36 H36 119.8
C36 C37 C32 120.1(3)
C36 C37 H37 120.0
C32 C37 H37 120.0
C39 C38 C43 118.9(3)
C39 C38 P3 121.9(3)
C43 C38 P3 119.1(3)
C38 C39 C40 120.0(3)
C38 C39 H39 120.0
C40 C39 H39 120.0
C41 C40 C39 120.4(4)
C41 C40 H40 119.8
C39 C40 H40 119.8
C42 C41 C40 120.2(3)
C42 C41 H41 119.9
C40 C41 H41 119.9
C41 C42 C43 120.4(3)
C41 C42 H42 119.8
C43 C42 H42 119.8
C42 C43 C38 120.1(3)
C42 C43 H43 120.0
C38 C43 H43 120.0
C49 C44 C45 118.7(3)
C49 C44 P3 124.5(3)
C45 C44 P3 116.8(3)
C46 C45 C44 120.8(4)
C46 C45 H45 119.6
C44 C45 H45 119.6
C45 C46 C47 119.6(4)
C45 C46 H46 120.2
C47 C46 H46 120.2
C48 C47 C46 119.7(4)
C48 C47 H47 120.1
C46 C47 H47 120.1
C47 C48 C49 120.5(4)
C47 C48 H48 119.8
C49 C48 H48 119.8
C48 C49 C44 120.7(4)
C48 C49 H49 119.7
C44 C49 H49 119.7

loop_
_geom_bond_atom_site_label_1
_geom_bond_atom_site_label_2
_geom_bond_distance
Re1 O2 1.763(2)
Re1 O1 1.782(2)
Re1 N1 2.225(3)
Re1 P3 2.4552(8)
Re1 P1 2.4741(9)
Re1 P2 2.4881(9)
P1 C8 1.816(4)
P1 C6 1.821(3)
P1 C14 1.823(3)
P2 C26 1.814(3)
P2 C20 1.820(3)
P2 C7 1.837(3)
P3 C38 1.820(3)
P3 C44 1.820(3)
P3 C32 1.820(3)
N1 C1 1.360(4)
N1 C5 1.360(4)
C1 C2 1.388(5)
C1 C7 1.500(4)
C2 C3 1.373(5)
C2 H2 0.9500
C3 C4 1.395(5)
C3 H3 0.9500
C4 C5 1.383(5)
C4 H4 0.9500
C5 C6 1.495(4)
C6 H6A 0.9900
C6 H6B 0.9900
C7 H7A 0.9900
C7 H7B 0.9900
C8 C13 1.374(5)
C8 C9 1.389(5)
C9 C10 1.386(6)
C9 H9 0.9500
C10 C11 1.383(7)
C10 H10 0.9500
C11 C12 1.360(6)
C11 H11 0.9500
C12 C13 1.379(6)
C12 H12 0.9500
C13 H13 0.9500
C14 C19 1.395(4)
C14 C15 1.397(5)
C15 C16 1.385(5)
C15 H15 0.9500
C16 C17 1.378(5)
C16 H16 0.9500
C17 C18 1.377(5)
C17 H17 0.9500
C18 C19 1.381(5)
C18 H18 0.9500
C19 H19 0.9500
C20 C25 1.389(5)
C20 C21 1.396(5)
C21 C22 1.390(5)
C21 H21 0.9500
C22 C23 1.386(5)
C22 H22 0.9500
C23 C24 1.375(5)
C23 H23 0.9500
C24 C25 1.394(5)
C24 H24 0.9500
C25 H25 0.9500
C26 C27 1.379(5)
C26 C31 1.396(5)
C27 C28 1.402(5)
C27 H27 0.9500
C28 C29 1.378(5)
C28 H28 0.9500
C29 C30 1.368(6)
C29 H29 0.9500
C30 C31 1.385(5)
C30 H30 0.9500
C31 H31 0.9500
C32 C33 1.383(5)
C32 C37 1.401(5)
C33 C34 1.396(5)
C33 H33 0.9500
C34 C35 1.378(5)
C34 H34 0.9500
C35 C36 1.375(5)
C35 H35 0.9500
C36 C37 1.386(5)
C36 H36 0.9500
C37 H37 0.9500
C38 C39 1.387(5)
C38 C43 1.404(5)
C39 C40 1.390(5)
C39 H39 0.9500
C40 C41 1.376(5)
C40 H40 0.9500
C41 C42 1.370(5)
C41 H41 0.9500
C42 C43 1.386(5)
C42 H42 0.9500
C43 H43 0.9500
C44 C49 1.383(5)
C44 C45 1.389(5)
C45 C46 1.385(5)
C45 H45 0.9500
C46 C47 1.389(6)
C46 H46 0.9500
C47 C48 1.373(6)
C47 H47 0.9500
C48 C49 1.381(5)
C48 H48 0.9500
C49 H49 0.9500
I1A I1B 0.5826(18)

loop_
_geom_torsion_atom_site_label_1
_geom_torsion_atom_site_label_2
_geom_torsion_atom_site_label_3
_geom_torsion_atom_site_label_4
_geom_torsion
O2 Re1 P1 C8 -134.44(16)
O1 Re1 P1 C8 49.92(16)
N1 Re1 P1 C8 140.66(16)
P3 Re1 P1 C8 -44.46(14)
P2 Re1 P1 C8 136.01(15)
O2 Re1 P1 C6 114.42(13)
O1 Re1 P1 C6 -61.22(13)
N1 Re1 P1 C6 29.52(12)
P3 Re1 P1 C6 -155.61(11)
P2 Re1 P1 C6 24.87(13)
O2 Re1 P1 C14 2.94(14)
O1 Re1 P1 C14 -172.70(14)
N1 Re1 P1 C14 -81.96(14)
P3 Re1 P1 C14 92.91(12)
P2 Re1 P1 C14 -86.61(13)
O2 Re1 P2 C26 56.34(16)
O1 Re1 P2 C26 -127.92(16)
N1 Re1 P2 C26 142.81(16)
P3 Re1 P2 C26 -32.06(15)
P1 Re1 P2 C26 147.46(15)
O2 Re1 P2 C20 -163.47(14)
O1 Re1 P2 C20 12.26(14)
N1 Re1 P2 C20 -77.01(14)
P3 Re1 P2 C20 108.12(12)
P1 Re1 P2 C20 -72.35(14)
O2 Re1 P2 C7 -53.40(13)
O1 Re1 P2 C7 122.33(13)
N1 Re1 P2 C7 33.07(12)
P3 Re1 P2 C7 -141.81(10)
P1 Re1 P2 C7 37.72(13)
O2 Re1 P3 C38 35.35(14)
O1 Re1 P3 C38 -144.76(14)
P1 Re1 P3 C38 -58.05(12)
P2 Re1 P3 C38 121.73(12)
O2 Re1 P3 C44 -84.54(14)
O1 Re1 P3 C44 95.34(14)
P1 Re1 P3 C44 -177.95(12)
P2 Re1 P3 C44 1.84(13)
O2 Re1 P3 C32 154.35(15)
O1 Re1 P3 C32 -25.76(15)
P1 Re1 P3 C32 60.95(13)
P2 Re1 P3 C32 -119.27(13)
O2 Re1 N1 C1 63.7(2)
O1 Re1 N1 C1 -116.1(2)
P1 Re1 N1 C1 158.3(2)
P2 Re1 N1 C1 -23.8(2)
O2 Re1 N1 C5 -113.0(2)
O1 Re1 N1 C5 67.2(2)
P1 Re1 N1 C5 -18.4(2)
P2 Re1 N1 C5 159.5(2)
C5 N1 C1 C2 -2.3(4)
Re1 N1 C1 C2 -179.1(2)
C5 N1 C1 C7 176.1(3)
Re1 N1 C1 C7 -0.6(4)
N1 C1 C2 C3 2.4(5)
C7 C1 C2 C3 -176.0(3)
C1 C2 C3 C4 -0.4(5)
C2 C3 C4 C5 -1.5(5)
C1 N1 C5 C4 0.3(4)
Re1 N1 C5 C4 177.0(2)
C1 N1 C5 C6 177.7(3)
Re1 N1 C5 C6 -5.5(4)
C3 C4 C5 N1 1.6(5)
C3 C4 C5 C6 -175.7(3)
N1 C5 C6 P1 36.4(3)
C4 C5 C6 P1 -146.2(3)
C8 P1 C6 C5 -171.7(2)
C14 P1 C6 C5 76.0(3)
Re1 P1 C6 C5 -43.3(2)
N1 C1 C7 P2 35.7(3)
C2 C1 C7 P2 -145.8(3)
C26 P2 C7 C1 -177.4(2)
C20 P2 C7 C1 72.5(3)
Re1 P2 C7 C1 -45.9(2)
C6 P1 C8 C13 -159.1(3)
C14 P1 C8 C13 -47.3(3)
Re1 P1 C8 C13 93.0(3)
C6 P1 C8 C9 24.6(4)
C14 P1 C8 C9 136.3(4)
Re1 P1 C8 C9 -83.3(4)
C13 C8 C9 C10 2.4(7)
P1 C8 C9 C10 178.8(4)
C8 C9 C10 C11 0.6(9)
C9 C10 C11 C12 -3.1(8)
C10 C11 C12 C13 2.6(7)
C9 C8 C13 C12 -3.0(6)
P1 C8 C13 C12 -179.4(3)
C11 C12 C13 C8 0.5(7)
C8 P1 C14 C19 92.7(3)
C6 P1 C14 C19 -157.6(3)
Re1 P1 C14 C19 -51.9(3)
C8 P1 C14 C15 -87.7(3)
C6 P1 C14 C15 22.1(3)
Re1 P1 C14 C15 127.8(3)
C19 C14 C15 C16 -0.2(5)
P1 C14 C15 C16 -179.9(3)
C14 C15 C16 C17 -0.2(6)
C15 C16 C17 C18 0.0(6)
C16 C17 C18 C19 0.7(5)
C17 C18 C19 C14 -1.1(5)
C15 C14 C19 C18 0.8(5)
P1 C14 C19 C18 -179.5(3)
C26 P2 C20 C25 -87.8(3)
C7 P2 C20 C25 19.9(3)
Re1 P2 C20 C25 123.3(3)
C26 P2 C20 C21 90.9(3)
C7 P2 C20 C21 -161.3(3)
Re1 P2 C20 C21 -58.0(3)
C25 C20 C21 C22 2.1(5)
P2 C20 C21 C22 -176.7(3)
C20 C21 C22 C23 -0.8(6)
C21 C22 C23 C24 -1.5(6)
C22 C23 C24 C25 2.5(6)
C21 C20 C25 C24 -1.1(5)
P2 C20 C25 C24 177.6(3)
C23 C24 C25 C20 -1.1(6)
C20 P2 C26 C27 -8.7(3)
C7 P2 C26 C27 -119.2(3)
Re1 P2 C26 C27 134.5(3)
C20 P2 C26 C31 168.9(3)
C7 P2 C26 C31 58.5(3)
Re1 P2 C26 C31 -47.9(3)
C31 C26 C27 C28 -0.2(6)
P2 C26 C27 C28 177.4(3)
C26 C27 C28 C29 -1.9(6)
C27 C28 C29 C30 2.0(6)
C28 C29 C30 C31 -0.1(6)
C29 C30 C31 C26 -2.0(6)
C27 C26 C31 C30 2.1(6)
P2 C26 C31 C30 -175.6(3)
C38 P3 C32 C33 110.8(3)
C44 P3 C32 C33 -139.9(3)
Re1 P3 C32 C33 -12.1(3)
C38 P3 C32 C37 -67.0(3)
C44 P3 C32 C37 42.3(3)
Re1 P3 C32 C37 170.1(2)
C37 C32 C33 C34 1.1(5)
P3 C32 C33 C34 -176.6(3)
C32 C33 C34 C35 -0.6(6)
C33 C34 C35 C36 -0.3(6)
C34 C35 C36 C37 0.5(6)
C35 C36 C37 C32 0.1(6)
C33 C32 C37 C36 -0.9(5)
P3 C32 C37 C36 176.9(3)
C44 P3 C38 C39 -118.9(3)
C32 P3 C38 C39 -12.1(3)
Re1 P3 C38 C39 115.5(3)
C44 P3 C38 C43 64.2(3)
C32 P3 C38 C43 170.9(3)
Re1 P3 C38 C43 -61.5(3)
C43 C38 C39 C40 -0.2(5)
P3 C38 C39 C40 -177.2(3)
C38 C39 C40 C41 0.6(6)
C39 C40 C41 C42 -0.8(6)
C40 C41 C42 C43 0.5(6)
C41 C42 C43 C38 -0.2(5)
C39 C38 C43 C42 0.0(5)
P3 C38 C43 C42 177.1(3)
C38 P3 C44 C49 -1.1(4)
C32 P3 C44 C49 -108.9(3)
Re1 P3 C44 C49 121.7(3)
C38 P3 C44 C45 177.0(3)
C32 P3 C44 C45 69.2(3)
Re1 P3 C44 C45 -60.2(3)
C49 C44 C45 C46 -1.7(6)
P3 C44 C45 C46 -179.9(3)
C44 C45 C46 C47 -0.3(6)
C45 C46 C47 C48 1.5(7)
C46 C47 C48 C49 -0.7(7)
C47 C48 C49 C44 -1.4(7)
C45 C44 C49 C48 2.5(6)
P3 C44 C49 C48 -179.4(3)

loop_
_platon_squeeze_void_nr
_platon_squeeze_void_average_x
_platon_squeeze_void_average_y
_platon_squeeze_void_average_z
_platon_squeeze_void_volume
_platon_squeeze_void_count_electrons
_platon_squeeze_void_content
1 -0.039 0.219 0.385 148 45 ' '
2 -0.039 0.281 0.885 148 45 ' '
3 0.039 0.719 0.115 148 45 ' '
4 0.039 0.781 0.615 148 45 ' '
